data_4325362
loop_
_publ_author_name
'Lindsay J. Hounjet'
'Robert McDonald'
'Michael J. Ferguson'
'Martin Cowie'

_publ_section_title
;
 Comparison of Structure and Reactivity of Phosphine-Amido and Hemilabile
 Phosphine-Amine Chelates of Rhodium
;
_journal_name_full 'Inorganic Chemistry'
_journal_page_first 5361
_journal_page_last 5378
_journal_paper_doi 10.1021/ic101883u
_journal_volume 50
_journal_year 2011
_chemical_absolute_configuration ad
_chemical_formula_sum 'C49 H64 O P2 Rh2 n4'
_chemical_formula_weight 992.80
_chemical_name_systematic
; 
 ? 
;
_space_group_IT_number 5
_symmetry_cell_setting monoclinic
_symmetry_space_group_name_Hall 'C 2y'
_symmetry_space_group_name_H-M 'C 1 2 1'
_atom_sites_solution_hydrogens geom
_atom_sites_solution_primary direct
_atom_sites_solution_secondary difmap
_audit_creation_method SHELXL-97
_cell_angle_alpha 90.00
_cell_angle_beta 96.5980(10)
_cell_angle_gamma 90.00
_cell_formula_units_Z 2
_cell_length_a 15.1371(17)
_cell_length_b 11.9719(14)
_cell_length_c 12.1833(14)
_cell_measurement_reflns_used 9916
_cell_measurement_temperature 173(2)
_cell_measurement_theta_max 26.50
_cell_measurement_theta_min 2.65
_cell_volume 2193.2(4)
_computing_cell_refinement 'Bruker SAINT'
_computing_data_collection 'Bruker APEX2'
_computing_data_reduction 'Bruker SAINT'
_computing_molecular_graphics 'Bruker SHELXTL'
_computing_publication_material 'Bruker SHELXTL'
_computing_structure_refinement 'SHELXL-97 (Sheldrick, 2008)'
_computing_structure_solution 'SHELXS-97 (Sheldrick, 2008)'
_diffrn_ambient_temperature 173(2)
_diffrn_measured_fraction_theta_full 1.000
_diffrn_measured_fraction_theta_max 1.000
_diffrn_measurement_device_type 'Bruker APEX-II CCD'
_diffrn_measurement_method '\w scans'
_diffrn_radiation_monochromator graphite
_diffrn_radiation_source 'fine-focus sealed tube'
_diffrn_radiation_type MoK\a
_diffrn_radiation_wavelength 0.71073
_diffrn_reflns_av_R_equivalents 0.0248
_diffrn_reflns_av_sigmaI/netI 0.0343
_diffrn_reflns_limit_h_max 18
_diffrn_reflns_limit_h_min -18
_diffrn_reflns_limit_k_max 15
_diffrn_reflns_limit_k_min -14
_diffrn_reflns_limit_l_max 15
_diffrn_reflns_limit_l_min -15
_diffrn_reflns_number 8765
_diffrn_reflns_theta_full 26.49
_diffrn_reflns_theta_max 26.49
_diffrn_reflns_theta_min 1.68
_exptl_absorpt_coefficient_mu 0.868
_exptl_absorpt_correction_T_max 0.9000
_exptl_absorpt_correction_T_min 0.7711
_exptl_absorpt_correction_type multi-scan
_exptl_absorpt_process_details 'SADABS (Sheldrick, 2008)'
_exptl_crystal_colour orange
_exptl_crystal_density_diffrn 1.503
_exptl_crystal_description plate
_exptl_crystal_F_000 1028
_exptl_crystal_size_max 0.32
_exptl_crystal_size_mid 0.29
_exptl_crystal_size_min 0.12
_refine_diff_density_max 0.545
_refine_diff_density_min -0.637
_refine_diff_density_rms 0.066
_refine_ls_abs_structure_details 'Flack H D (1983), Acta Cryst. A39, 876-881'
_refine_ls_abs_structure_Flack 0.50(3)
_refine_ls_extinction_method none
_refine_ls_goodness_of_fit_ref 1.212
_refine_ls_hydrogen_treatment mixed
_refine_ls_matrix_type full
_refine_ls_number_parameters 292
_refine_ls_number_reflns 4528
_refine_ls_number_restraints 1
_refine_ls_restrained_S_all 1.212
_refine_ls_R_factor_all 0.0279
_refine_ls_R_factor_gt 0.0275
_refine_ls_shift/su_max 0.002
_refine_ls_shift/su_mean 0.000
_refine_ls_structure_factor_coef Fsqd
_refine_ls_weighting_details 'calc w=1/[\s^2^(Fo^2^)+(0.0000P)^2^+4.3520P] where P=(Fo^2^+2Fc^2^)/3'
_refine_ls_weighting_scheme calc
_refine_ls_wR_factor_gt 0.0669
_refine_ls_wR_factor_ref 0.0670
_reflns_number_gt 4464
_reflns_number_total 4528
_reflns_threshold_expression I>2\s(I)
_cod_data_source_file ic101883u_si_001_2.cif
_cod_data_source_block compound2
_cod_original_formula_sum 'C49 H64 n4 O P2 Rh2'
_cod_database_code 4325362

loop_
_symmetry_equiv_pos_as_xyz
'x, y, z'
'-x, y, -z'
'x+1/2, y+1/2, z'
'-x+1/2, y+1/2, -z'

loop_
_atom_site_label
_atom_site_type_symbol
_atom_site_fract_x
_atom_site_fract_y
_atom_site_fract_z
_atom_site_U_iso_or_equiv
_atom_site_adp_type
_atom_site_occupancy
_atom_site_symmetry_multiplicity
_atom_site_calc_flag
_atom_site_refinement_flags
_atom_site_disorder_assembly
_atom_site_disorder_group
Rh Rh 0.139490(14) -0.11794(2) 0.13890(2) 0.02488(7) Uani 1 1 d . . .
P P 0.03465(6) 0.01729(8) 0.13020(9) 0.01956(19) Uani 1 1 d . . .
N1 n 0.0295(3) -0.2171(3) 0.1470(3) 0.0308(9) Uani 1 1 d . . .
N2 n 0.0874(3) 0.0033(4) 0.3780(3) 0.0537(11) Uani 1 1 d . . .
H2N H 0.097(3) -0.048(4) 0.324(4) 0.050(14) Uiso 1 1 d . . .
C1 C 0.2308(4) -0.2470(5) 0.2147(5) 0.0453(13) Uani 1 1 d . . .
H1 H 0.2000 -0.3146 0.2400 0.054 Uiso 1 1 calc R . .
C2 C 0.2386(3) -0.2464(4) 0.1050(5) 0.0319(11) Uani 1 1 d . . .
H2 H 0.2126 -0.3134 0.0642 0.038 Uiso 1 1 calc R . .
C3 C 0.3161(3) -0.1943(4) 0.0557(5) 0.0434(12) Uani 1 1 d . . .
H3A H 0.3258 -0.2365 -0.0118 0.052 Uiso 1 1 calc R . .
H3B H 0.3701 -0.2034 0.1090 0.052 Uiso 1 1 calc R . .
C4 C 0.3061(3) -0.0705(4) 0.0256(5) 0.0422(12) Uani 1 1 d . . .
H4A H 0.3648 -0.0337 0.0397 0.051 Uiso 1 1 calc R . .
H4B H 0.2856 -0.0636 -0.0542 0.051 Uiso 1 1 calc R . .
C5 C 0.2415(3) -0.0118(4) 0.0901(5) 0.0354(12) Uani 1 1 d . . .
H5 H 0.2185 0.0598 0.0556 0.042 Uiso 1 1 calc R . .
C6 C 0.2462(3) -0.0121(4) 0.2056(5) 0.0379(12) Uani 1 1 d . . .
H6 H 0.2269 0.0592 0.2382 0.046 Uiso 1 1 calc R . .
C7 C 0.3188(3) -0.0744(5) 0.2779(5) 0.0549(16) Uani 1 1 d . . .
H7A H 0.3315 -0.0340 0.3488 0.066 Uiso 1 1 calc R . .
H7B H 0.3737 -0.0735 0.2410 0.066 Uiso 1 1 calc R . .
C8 C 0.2960(4) -0.1955(6) 0.3023(5) 0.0661(18) Uani 1 1 d . . .
H8A H 0.3514 -0.2403 0.3099 0.079 Uiso 1 1 calc R . .
H8B H 0.2709 -0.1985 0.3738 0.079 Uiso 1 1 calc R . .
C10 C 0.0000 0.0908(4) 0.0000 0.0219(9) Uani 1 2 d S . .
H10A H -0.0499 0.1402 0.0139 0.026 Uiso 0.50 1 calc PR . .
H10B H 0.0499 0.1402 -0.0139 0.026 Uiso 0.50 1 calc PR . .
C11 C -0.0603(3) -0.0595(4) 0.1700(4) 0.0235(9) Uani 1 1 d . . .
C12 C -0.0487(3) -0.1773(5) 0.1713(4) 0.0333(11) Uani 1 1 d . . .
C13 C -0.1222(4) -0.2375(5) 0.2018(5) 0.0444(14) Uani 1 1 d . . .
H13 H -0.1214 -0.3167 0.1978 0.053 Uiso 1 1 calc R . .
C14 C -0.1951(4) -0.1858(4) 0.2371(5) 0.0363(11) Uani 1 1 d . . .
H14 H -0.2417 -0.2302 0.2601 0.044 Uiso 1 1 calc R . .
C15 C -0.2018(3) -0.0715(5) 0.2399(5) 0.0375(12) Uani 1 1 d . . .
H15 H -0.2524 -0.0374 0.2652 0.045 Uiso 1 1 calc R . .
C16 C -0.1338(3) -0.0052(4) 0.2054(4) 0.0283(10) Uani 1 1 d . . .
H16 H -0.1376 0.0740 0.2061 0.034 Uiso 1 1 calc R . .
C17 C 0.0327(3) -0.3383(4) 0.1462(5) 0.0571(14) Uani 1 1 d . . .
H17A H -0.0216 -0.3674 0.1043 0.069 Uiso 1 1 calc R . .
H17B H 0.0372 -0.3662 0.2222 0.069 Uiso 1 1 calc R . .
H17C H 0.0845 -0.3630 0.1114 0.069 Uiso 1 1 calc R . .
C21 C 0.0539(2) 0.1354(3) 0.2268(3) 0.0292(8) Uani 1 1 d . . .
C22 C 0.0791(2) 0.1106(4) 0.3399(4) 0.0418(10) Uani 1 1 d . . .
C23 C 0.0948(4) 0.2029(7) 0.4126(5) 0.070(2) Uani 1 1 d . . .
H23 H 0.1110 0.1895 0.4891 0.084 Uiso 1 1 calc R . .
C24 C 0.0874(3) 0.3099(6) 0.3759(5) 0.0667(18) Uani 1 1 d . . .
H24 H 0.0981 0.3695 0.4272 0.080 Uiso 1 1 calc R . .
C25 C 0.0645(3) 0.3341(4) 0.2653(5) 0.0535(13) Uani 1 1 d . . .
H25 H 0.0601 0.4092 0.2400 0.064 Uiso 1 1 calc R . .
C26 C 0.0481(2) 0.2457(4) 0.1923(4) 0.0356(9) Uani 1 1 d . . .
H26 H 0.0323 0.2613 0.1161 0.043 Uiso 1 1 calc R . .
C27 C 0.1334(4) -0.0219(7) 0.4881(4) 0.081(2) Uani 1 1 d . . .
H27A H 0.1420 -0.1027 0.4958 0.097 Uiso 1 1 calc R . .
H27B H 0.0975 0.0049 0.5448 0.097 Uiso 1 1 calc R . .
H27C H 0.1914 0.0155 0.4972 0.097 Uiso 1 1 calc R . .
O1S O 0.5877(9) 0.0766(9) 0.4609(13) 0.117(5) Uani 0.50 1 d P A -1
C1S C 0.6093(11) 0.1853(16) 0.4823(17) 0.114(7) Uani 0.50 1 d P A -1
H1SA H 0.6339 0.2193 0.4183 0.137 Uiso 0.50 1 calc PR A -1
H1SB H 0.6544 0.1908 0.5476 0.137 Uiso 0.50 1 calc PR A -1
C2S C 0.5241(11) 0.2448(17) 0.504(3) 0.109(7) Uani 0.50 1 d P A -1
H2SA H 0.5340 0.2873 0.5742 0.130 Uiso 0.50 1 calc PR A -1
H2SB H 0.5055 0.2979 0.4435 0.130 Uiso 0.50 1 calc PR A -1
C3S C 0.4550(14) 0.1599(17) 0.511(2) 0.133(9) Uani 0.50 1 d P A -1
H3SA H 0.4066 0.1670 0.4494 0.160 Uiso 0.50 1 calc PR A -1
H3SB H 0.4295 0.1642 0.5822 0.160 Uiso 0.50 1 calc PR A -1
C4S C 0.506(2) 0.0555(13) 0.502(4) 0.155(10) Uani 0.50 1 d P A -1
H4SA H 0.5177 0.0205 0.5763 0.186 Uiso 0.50 1 calc PR A -1
H4SB H 0.4707 0.0025 0.4529 0.186 Uiso 0.50 1 calc PR A -1

loop_
_atom_site_aniso_label
_atom_site_aniso_U_11
_atom_site_aniso_U_22
_atom_site_aniso_U_33
_atom_site_aniso_U_23
_atom_site_aniso_U_13
_atom_site_aniso_U_12
Rh 0.01861(10) 0.02506(12) 0.03059(13) 0.00287(16) 0.00118(8) 0.00520(13)
P 0.0150(4) 0.0167(4) 0.0269(5) -0.0012(4) 0.0019(3) -0.0004(4)
N1 0.0345(18) 0.0113(16) 0.048(2) 0.0031(15) 0.0105(16) 0.0099(13)
N2 0.050(2) 0.084(3) 0.0262(19) -0.003(2) -0.0011(16) 0.002(2)
C1 0.041(3) 0.040(3) 0.054(3) 0.014(2) 0.001(2) 0.017(2)
C2 0.027(2) 0.020(2) 0.050(3) -0.0011(19) 0.0070(19) 0.0110(16)
C3 0.033(2) 0.051(3) 0.047(3) 0.001(2) 0.006(2) 0.012(2)
C4 0.0243(19) 0.058(3) 0.045(3) -0.001(2) 0.0091(18) -0.0014(18)
C5 0.020(2) 0.036(3) 0.048(3) -0.003(2) -0.0015(18) -0.0020(17)
C6 0.0181(19) 0.039(3) 0.056(3) -0.006(2) -0.0021(18) 0.0033(16)
C7 0.033(2) 0.081(4) 0.046(3) -0.018(3) -0.016(2) 0.014(2)
C8 0.055(3) 0.092(5) 0.048(3) 0.013(3) -0.006(3) 0.033(3)
C10 0.0171(19) 0.023(2) 0.025(2) 0.000 0.0006(17) 0.000
C11 0.0169(18) 0.025(2) 0.029(2) 0.0062(18) 0.0027(16) -0.0008(15)
C12 0.026(2) 0.047(3) 0.027(2) 0.013(2) 0.0047(17) 0.0033(18)
C13 0.035(3) 0.051(4) 0.048(3) 0.011(3) 0.008(2) -0.004(2)
C14 0.035(2) 0.033(2) 0.041(3) 0.009(2) 0.0045(19) -0.0103(19)
C15 0.0176(18) 0.055(3) 0.042(3) 0.002(2) 0.0103(17) -0.0032(18)
C16 0.024(2) 0.025(2) 0.036(3) -0.0017(18) 0.0044(17) 0.0010(15)
C17 0.044(2) 0.041(3) 0.091(4) -0.008(3) 0.027(3) 0.001(2)
C21 0.0188(15) 0.0325(19) 0.036(2) -0.0165(16) 0.0025(14) 0.0015(14)
C22 0.0264(18) 0.062(3) 0.037(2) -0.018(2) 0.0036(16) -0.0016(18)
C23 0.044(3) 0.111(6) 0.053(3) -0.049(4) -0.002(2) -0.004(3)
C24 0.045(3) 0.082(4) 0.073(4) -0.057(3) 0.002(2) 0.003(3)
C25 0.0267(19) 0.046(2) 0.087(4) -0.036(3) 0.004(2) 0.0010(17)
C26 0.0159(15) 0.039(2) 0.052(2) -0.0161(19) 0.0037(15) 0.0014(15)
C27 0.074(4) 0.128(7) 0.037(3) 0.005(3) -0.007(3) 0.011(4)
O1S 0.115(10) 0.060(7) 0.178(14) 0.006(8) 0.025(9) -0.015(6)
C1S 0.084(10) 0.131(16) 0.138(15) -0.079(13) 0.061(10) -0.045(10)
C2S 0.10(2) 0.127(13) 0.092(11) -0.035(14) 0.002(17) -0.007(11)
C3S 0.137(17) 0.105(15) 0.17(2) 0.079(15) 0.086(16) 0.002(13)
C4S 0.064(10) 0.090(11) 0.31(3) 0.119(19) 0.009(12) -0.011(12)

loop_
_atom_type_symbol
_atom_type_description
_atom_type_scat_dispersion_real
_atom_type_scat_dispersion_imag
_atom_type_scat_source
C C 0.0033 0.0016 'International Tables Vol C Tables 4.2.6.8 and 6.1.1.4'
H H 0.0000 0.0000 'International Tables Vol C Tables 4.2.6.8 and 6.1.1.4'
N N 0.0061 0.0033 'International Tables Vol C Tables 4.2.6.8 and 6.1.1.4'
O O 0.0106 0.0060 'International Tables Vol C Tables 4.2.6.8 and 6.1.1.4'
P P 0.1023 0.0942 'International Tables Vol C Tables 4.2.6.8 and 6.1.1.4'
Rh Rh -1.1178 0.9187 'International Tables Vol C Tables 4.2.6.8 and 6.1.1.4'

loop_
_geom_angle_atom_site_label_1
_geom_angle_atom_site_label_2
_geom_angle_atom_site_label_3
_geom_angle
_geom_angle_site_symmetry_1
N1 Rh C5 166.39(19) .
N1 Rh C6 154.70(19) .
C5 Rh C6 38.3(2) .
N1 Rh C1 92.71(19) .
C5 Rh C1 95.4(2) .
C6 Rh C1 81.15(19) .
N1 Rh C2 100.18(16) .
C5 Rh C2 80.50(16) .
C6 Rh C2 89.11(18) .
C1 Rh C2 35.7(2) .
N1 Rh P 81.25(10) .
C5 Rh P 95.00(14) .
C6 Rh P 95.12(12) .
C1 Rh P 157.62(16) .
C2 Rh P 166.64(14) .
C11 P C10 108.44(17) .
C11 P C21 106.8(2) .
C10 P C21 101.12(19) .
C11 P Rh 101.39(15) .
C10 P Rh 120.84(10) .
C21 P Rh 117.47(12) .
C12 n1 C17 112.8(4) .
C12 n1 Rh 123.1(3) .
C17 n1 Rh 123.3(3) .
C22 n2 C27 121.3(5) .
C2 C1 C8 125.1(5) .
C2 C1 Rh 72.8(3) .
C8 C1 Rh 109.8(4) .
C1 C2 C3 123.5(5) .
C1 C2 Rh 71.5(3) .
C3 C2 Rh 111.1(3) .
C2 C3 C4 115.7(4) .
C5 C4 C3 112.5(5) .
C6 C5 C4 124.4(5) .
C6 C5 Rh 71.0(3) .
C4 C5 Rh 113.8(3) .
C5 C6 C7 122.2(4) .
C5 C6 Rh 70.8(3) .
C7 C6 Rh 113.1(3) .
C6 C7 C8 114.5(5) .
C1 C8 C7 113.3(5) .
P C10 P 122.8(3) 2
C16 C11 C12 124.0(5) .
C16 C11 P 121.9(4) .
C12 C11 P 113.8(4) .
N1 C12 C13 128.3(5) .
N1 C12 C11 117.5(5) .
C13 C12 C11 114.1(5) .
C14 C13 C12 122.6(6) .
C15 C14 C13 121.3(6) .
C14 C15 C16 119.9(6) .
C11 C16 C15 117.8(4) .
C26 C21 C22 119.6(4) .
C26 C21 P 122.6(3) .
C22 C21 P 117.8(3) .
N2 C22 C21 122.0(4) .
N2 C22 C23 121.1(5) .
C21 C22 C23 116.8(5) .
C24 C23 C22 121.8(6) .
C23 C24 C25 121.4(5) .
C24 C25 C26 118.2(5) .
C25 C26 C21 122.2(4) .
C1S O1S C4S 107.7(16) .
O1S C1S C2S 107.0(15) .
C3S C2S C1S 108.0(17) .
C2S C3S C4S 101.4(19) .
O1S C4S C3S 111.2(13) .

loop_
_geom_bond_atom_site_label_1
_geom_bond_atom_site_label_2
_geom_bond_distance
_geom_bond_site_symmetry_2
Rh n1 2.056(4) .
Rh C5 2.136(5) .
Rh C6 2.139(5) .
Rh C1 2.204(5) .
Rh C2 2.220(4) .
Rh P 2.2610(10) .
P C11 1.819(4) .
P C10 1.837(3) .
P C21 1.841(4) .
N1 C12 1.340(6) .
N1 C17 1.452(6) .
N2 C22 1.367(7) .
N2 C27 1.469(6) .
C1 C2 1.355(8) .
C1 C8 1.501(9) .
C2 C3 1.513(7) .
C3 C4 1.530(7) .
C4 C5 1.497(7) .
C5 C6 1.401(8) .
C6 C7 1.522(7) .
C7 C8 1.527(8) .
C10 P 1.837(3) 2
C11 C16 1.399(6) .
C11 C12 1.421(5) .
C12 C13 1.411(7) .
C13 C14 1.375(8) .
C14 C15 1.373(6) .
C15 C16 1.401(7) .
C21 C26 1.386(6) .
C21 C22 1.418(6) .
C22 C23 1.420(7) .
C23 C24 1.357(10) .
C24 C25 1.382(8) .
C25 C26 1.386(6) .
O1S C1S 1.359(18) .
O1S C4S 1.41(4) .
C1S C2S 1.52(2) .
C2S C3S 1.47(2) .
C3S C4S 1.48(3) .

loop_
_geom_torsion_atom_site_label_1
_geom_torsion_atom_site_label_2
_geom_torsion_atom_site_label_3
_geom_torsion_atom_site_label_4
_geom_torsion
_geom_torsion_site_symmetry_4
N1 Rh P C11 13.1(2) .
C5 Rh P C11 179.9(2) .
C6 Rh P C11 -141.7(2) .
C1 Rh P C11 -62.6(5) .
C2 Rh P C11 110.3(6) .
N1 Rh P C10 -106.69(18) .
C5 Rh P C10 60.1(2) .
C6 Rh P C10 98.5(2) .
C1 Rh P C10 177.7(4) .
C2 Rh P C10 -9.5(6) .
N1 Rh P C21 129.0(2) .
C5 Rh P C21 -64.2(2) .
C6 Rh P C21 -25.8(2) .
C1 Rh P C21 53.4(5) .
C2 Rh P C21 -133.8(6) .
C5 Rh n1 C12 -91.3(8) .
C6 Rh n1 C12 67.0(6) .
C1 Rh n1 C12 141.9(4) .
C2 Rh n1 C12 177.0(4) .
P Rh n1 C12 -16.5(4) .
C5 Rh n1 C17 99.7(8) .
C6 Rh n1 C17 -102.0(5) .
C1 Rh n1 C17 -27.1(5) .
C2 Rh n1 C17 8.0(5) .
P Rh n1 C17 174.6(4) .
N1 Rh C1 C2 103.7(3) .
C5 Rh C1 C2 -65.3(4) .
C6 Rh C1 C2 -100.9(3) .
P Rh C1 C2 177.2(3) .
N1 Rh C1 C8 -134.3(4) .
C5 Rh C1 C8 56.6(4) .
C6 Rh C1 C8 21.0(4) .
C2 Rh C1 C8 121.9(6) .
P Rh C1 C8 -60.9(7) .
C8 C1 C2 C3 0.9(8) .
Rh C1 C2 C3 103.5(4) .
C8 C1 C2 Rh -102.5(5) .
N1 Rh C2 C1 -80.3(4) .
C5 Rh C2 C1 113.5(4) .
C6 Rh C2 C1 76.0(3) .
P Rh C2 C1 -175.3(5) .
N1 Rh C2 C3 160.0(4) .
C5 Rh C2 C3 -6.2(3) .
C6 Rh C2 C3 -43.7(4) .
C1 Rh C2 C3 -119.7(5) .
P Rh C2 C3 65.0(8) .
C1 C2 C3 C4 -88.7(6) .
Rh C2 C3 C4 -7.5(6) .
C2 C3 C4 C5 23.6(7) .
C3 C4 C5 C6 53.8(6) .
C3 C4 C5 Rh -28.8(6) .
N1 Rh C5 C6 165.2(6) .
C1 Rh C5 C6 -68.3(3) .
C2 Rh C5 C6 -100.8(3) .
P Rh C5 C6 91.9(3) .
N1 Rh C5 C4 -74.7(9) .
C6 Rh C5 C4 120.1(5) .
C1 Rh C5 C4 51.8(4) .
C2 Rh C5 C4 19.3(3) .
P Rh C5 C4 -148.0(4) .
C4 C5 C6 C7 -0.5(8) .
Rh C5 C6 C7 105.8(5) .
C4 C5 C6 Rh -106.3(5) .
N1 Rh C6 C5 -171.9(4) .
C1 Rh C6 C5 110.6(3) .
C2 Rh C6 C5 75.7(3) .
P Rh C6 C5 -91.6(3) .
N1 Rh C6 C7 70.4(5) .
C5 Rh C6 C7 -117.7(5) .
C1 Rh C6 C7 -7.0(3) .
C2 Rh C6 C7 -41.9(4) .
P Rh C6 C7 150.7(4) .
C5 C6 C7 C8 -89.3(7) .
Rh C6 C7 C8 -8.2(6) .
C2 C1 C8 C7 51.1(7) .
Rh C1 C8 C7 -31.5(6) .
C6 C7 C8 C1 26.8(7) .
C11 P C10 P -64.83(18) 2
C21 P C10 P -176.95(12) 2
Rh P C10 P 51.37(7) 2
C10 P C11 C16 -69.6(5) .
C21 P C11 C16 38.7(5) .
Rh P C11 C16 162.2(4) .
C10 P C11 C12 116.0(5) .
C21 P C11 C12 -135.8(5) .
Rh P C11 C12 -12.2(5) .
C17 n1 C12 C13 4.5(8) .
Rh n1 C12 C13 -165.5(5) .
C17 n1 C12 C11 -177.5(6) .
Rh n1 C12 C11 12.5(8) .
C16 C11 C12 n1 -172.5(4) .
P C11 C12 n1 1.9(8) .
C16 C11 C12 C13 5.8(10) .
P C11 C12 C13 -179.8(3) .
N1 C12 C13 C14 172.2(6) .
C11 C12 C13 C14 -5.8(9) .
C12 C13 C14 C15 2.9(10) .
C13 C14 C15 C16 0.6(11) .
C12 C11 C16 C15 -2.8(9) .
P C11 C16 C15 -176.7(4) .
C14 C15 C16 C11 -0.6(9) .
C11 P C21 C26 -118.3(3) .
C10 P C21 C26 -5.0(3) .
Rh P C21 C26 128.8(3) .
C11 P C21 C22 64.3(3) .
C10 P C21 C22 177.7(3) .
Rh P C21 C22 -48.6(3) .
C27 n2 C22 C21 165.2(4) .
C27 n2 C22 C23 -15.2(7) .
C26 C21 C22 n2 -178.8(4) .
P C21 C22 n2 -1.3(5) .
C26 C21 C22 C23 1.7(5) .
P C21 C22 C23 179.1(3) .
N2 C22 C23 C24 179.5(5) .
C21 C22 C23 C24 -0.9(7) .
C22 C23 C24 C25 -0.4(8) .
C23 C24 C25 C26 0.8(7) .
C24 C25 C26 C21 0.0(6) .
C22 C21 C26 C25 -1.3(5) .
P C21 C26 C25 -178.6(3) .
C4S O1S C1S C2S -19(3) .
O1S C1S C2S C3S 9(3) .
C1S C2S C3S C4S 5(3) .
C1S O1S C4S C3S 23(4) .
C2S C3S C4S O1S -17(4) .
